data_4101361
loop_
_publ_author_name
'Shibata, Takanori'
'Tahara, Yu-ki'

_publ_section_title
;
 Enantioselective intramolecular [2 + 2 + 2] cycloaddition of
 1,4-diene-ynes: a new approach to the construction of quaternary
 carbon stereocenters.
;
_journal_issue 36
_journal_name_full 'Journal of the American Chemical Society'
_journal_page_first 11766
_journal_page_last 11767
_journal_paper_doi 10.1021/ja0639160
_journal_volume 128
_journal_year 2006
_chemical_absolute_configuration 'CHOOSE rm ad rmad syn or unk'
_chemical_formula_moiety 'C22 H23 N O2 S '
_chemical_formula_sum 'C22 H23 N O2 S'
_chemical_formula_weight 365.49
_space_group_IT_number 4
_symmetry_cell_setting monoclinic
_symmetry_Int_Tables_number 4
_symmetry_space_group_name_Hall 'P 2yb'
_symmetry_space_group_name_H-M 'P 1 21 1'
_cell_angle_alpha 90.0000
_cell_angle_beta 94.98(3)
_cell_angle_gamma 90.0000
_cell_formula_units_Z 2
_cell_length_a 6.238(4)
_cell_length_b 7.844(4)
_cell_length_c 18.827(12)
_cell_measurement_reflns_used 8403
_cell_measurement_temperature 296.1
_cell_measurement_theta_max 27.5
_cell_measurement_theta_min 3.3
_cell_volume 917.7(9)
_computing_cell_refinement PROCESS-AUTO
_computing_data_collection PROCESS-AUTO
_computing_data_reduction CrystalStructure
_computing_publication_material 'CrystalStructure 3.7.0'
_computing_structure_refinement CRYSTALS
_computing_structure_solution SIR92
_diffrn_detector_area_resol_mean 10.00
_diffrn_measured_fraction_theta_full 0.997
_diffrn_measured_fraction_theta_max 0.997
_diffrn_measurement_device_type 'Rigaku RAXIS-RAPID'
_diffrn_measurement_method \w
_diffrn_radiation_type 'Mo K\a'
_diffrn_radiation_wavelength 0.71075
_diffrn_reflns_av_R_equivalents 0.023
_diffrn_reflns_limit_h_max 8
_diffrn_reflns_limit_h_min -6
_diffrn_reflns_limit_k_max 10
_diffrn_reflns_limit_k_min -10
_diffrn_reflns_limit_l_max 24
_diffrn_reflns_limit_l_min -24
_diffrn_reflns_number 8740
_diffrn_reflns_theta_full 27.48
_diffrn_reflns_theta_max 27.48
_exptl_absorpt_coefficient_mu 0.193
_exptl_absorpt_correction_T_max 0.962
_exptl_absorpt_correction_T_min 0.676
_exptl_absorpt_correction_type multi-scan
_exptl_absorpt_process_details
;
    Higashi, T. (1995). Program for Absorption Correction.
    Rigaku Corporation, Tokyo, Japan.
;
_exptl_crystal_colour colorless
_exptl_crystal_density_diffrn 1.323
_exptl_crystal_density_method 'not measured'
_exptl_crystal_description prism
_exptl_crystal_F_000 388.00
_exptl_crystal_size_max 0.30
_exptl_crystal_size_mid 0.30
_exptl_crystal_size_min 0.20
_refine_diff_density_max 4.72
_refine_diff_density_min -1.48
_refine_ls_abs_structure_details 'Flack, H. D. (1983), Acta Cryst. A39, 876-881.  1892 Friedel Pairs'
_refine_ls_abs_structure_Flack -0.09(17)
_refine_ls_extinction_method none
_refine_ls_goodness_of_fit_ref 1.001
_refine_ls_hydrogen_treatment refall
_refine_ls_number_parameters 259
_refine_ls_number_reflns 3707
_refine_ls_R_factor_gt 0.1042
_refine_ls_shift/su_max 0.0000
_refine_ls_structure_factor_coef Fsqd
_refine_ls_weighting_details 'w = 1/[0.0216Fo^2^ + 1.0000\s(Fo^2^)]/(4Fo^2^)'
_refine_ls_weighting_scheme calc
_refine_ls_wR_factor_ref 0.3045
_reflns_number_gt 3692
_reflns_number_total 4138
_reflns_threshold_expression F^2^>2.0\s(F^2^)
_cod_data_source_file ja0639160si20060613_093514.cif
_cod_data_source_block '_tahara0512'
_cod_original_formula_sum 'C22 H23 N O2 S '
_cod_database_code 4101361

loop_
_symmetry_equiv_pos_site_id
_symmetry_equiv_pos_as_xyz
1 +X,+Y,+Z
2 -X,1/2+Y,-Z

loop_
_atom_site_label
_atom_site_type_symbol
_atom_site_fract_x
_atom_site_fract_y
_atom_site_fract_z
_atom_site_U_iso_or_equiv
_atom_site_adp_type
_atom_site_occupancy
_atom_site_symmetry_multiplicity
_atom_site_calc_flag
_atom_site_refinement_flags
S(1) S 0.5963(2) -0.0875(2) 0.16141(6) 0.0236(3) Uani 1.00 1 d .
O(2) O 0.7958(6) -0.0253(5) 0.1452(2) 0.0288(9) Uani 1.00 1 d .
O(4) O 0.5852(7) -0.2527(5) 0.1935(2) 0.0315(11) Uani 1.00 1 d .
N(3) N 0.5032(8) 0.0488(5) 0.2166(2) 0.0262(11) Uani 1.00 1 d .
C(5) C 0.3572(7) 0.4592(6) 0.2837(2) 0.0198(11) Uani 1.00 1 d .
C(6) C 0.2402(7) 0.4243(7) 0.3516(2) 0.0207(10) Uani 1.00 1 d .
C(7) C 0.1604(9) -0.0841(8) -0.0451(2) 0.0281(12) Uani 1.00 1 d .
C(8) C 0.2306(9) -0.1610(7) 0.0800(3) 0.0260(12) Uani 1.00 1 d .
C(9) C 0.4123(9) -0.0854(7) 0.0807(2) 0.0257(11) Uani 1.00 1 d .
C(10) C 0.3013(9) 0.1699(7) 0.3015(2) 0.0247(12) Uani 1.00 1 d .
C(11) C 0.1008(10) -0.1614(7) 0.0181(3) 0.0305(13) Uani 1.00 1 d .
C(12) C 0.2008(9) 0.6723(7) 0.4365(3) 0.0281(13) Uani 1.00 1 d .
C(13) C 0.4899(10) -0.0037(6) 0.0213(2) 0.0284(13) Uani 1.00 1 d .
C(14) C 0.1285(8) 0.5751(6) 0.3781(2) 0.0227(11) Uani 1.00 1 d .
C(15) C 0.3037(8) 0.0125(7) 0.2546(2) 0.0220(11) Uani 1.00 1 d .
C(16) C 0.1201(9) 0.2608(7) 0.3282(3) 0.0265(13) Uani 1.00 1 d .
C(17) C 0.4058(11) 0.3380(8) 0.4060(3) 0.0320(14) Uani 1.00 1 d .
C(18) C 0.0088(14) -0.0884(10) -0.1131(3) 0.0493(18) Uani 1.00 1 d .
C(19) C 0.3931(9) 0.3087(6) 0.2572(2) 0.0232(12) Uani 1.00 1 d .
C(20) C 0.3381(11) -0.0056(7) -0.0425(2) 0.0331(15) Uani 1.00 1 d .
C(21) C 0.4491(14) 0.1663(8) 0.3720(3) 0.0428(18) Uani 1.00 1 d .
C(22) C -0.1147(11) 0.8595(7) 0.4235(2) 0.0333(15) Uani 1.00 1 d .
C(23) C 0.5152(11) 0.2326(6) 0.1997(3) 0.0288(13) Uani 1.00 1 d .
C(24) C 0.1076(9) 0.8124(7) 0.4591(3) 0.0277(13) Uani 1.00 1 d .
C(25) C -0.0892(10) 0.6253(9) 0.3430(3) 0.0372(16) Uani 1.00 1 d .
C(26) C -0.1912(9) 0.7714(9) 0.3640(4) 0.0384(16) Uani 1.00 1 d .
H(1) H 0.0060 -0.1932 -0.1310 0.058 Uiso 1.00 1 c R
H(2) H 0.0630 0.0068 -0.1480 0.058 Uiso 1.00 1 c R
H(3) H -0.1280 -0.0512 -0.1060 0.058 Uiso 1.00 1 c R
H(4) H -0.0477 -0.2184 0.0115 0.037 Uiso 1.00 1 c R
H(5) H 0.3703 0.0522 -0.0868 0.040 Uiso 1.00 1 c R
H(6) H 0.1943 -0.2087 0.1218 0.031 Uiso 1.00 1 c R
H(7) H 0.6407 0.0493 0.0238 0.034 Uiso 1.00 1 c R
H(8) H -0.1847 0.9633 0.4391 0.040 Uiso 1.00 1 c R
H(9) H 0.1627 0.8844 0.4968 0.033 Uiso 1.00 1 c R
H(10) H 0.3348 0.6461 0.4603 0.033 Uiso 1.00 1 c R
H(11) H -0.1381 0.5460 0.3020 0.044 Uiso 1.00 1 c R
H(12) H -0.3259 0.7956 0.3389 0.046 Uiso 1.00 1 c R
H(13) H 0.3442 0.3190 0.4514 0.038 Uiso 1.00 1 c R
H(14) H 0.5302 0.4040 0.4134 0.039 Uiso 1.00 1 c R
H(15) H 0.3956 0.0738 0.4027 0.053 Uiso 1.00 1 c R
H(16) H 0.6046 0.1458 0.3637 0.052 Uiso 1.00 1 c R
H(17) H 0.0549 0.2033 0.3667 0.032 Uiso 1.00 1 c R
H(18) H 0.0119 0.2803 0.2867 0.032 Uiso 1.00 1 c R
H(19) H 0.4007 0.5725 0.2696 0.024 Uiso 1.00 1 c R
H(20) H 0.4417 0.2626 0.1499 0.036 Uiso 1.00 1 c R
H(21) H 0.6827 0.2586 0.2069 0.035 Uiso 1.00 1 c R
H(22) H 0.3186 -0.0984 0.2781 0.026 Uiso 1.00 1 c R
H(23) H 0.1796 0.0146 0.2211 0.026 Uiso 1.00 1 c R

loop_
_atom_site_aniso_label
_atom_site_aniso_U_11
_atom_site_aniso_U_22
_atom_site_aniso_U_33
_atom_site_aniso_U_12
_atom_site_aniso_U_13
_atom_site_aniso_U_23
S(1) 0.0285(7) 0.0247(5) 0.0181(5) 0.0050(5) 0.0059(4) 0.0000(4)
O(2) 0.0147(16) 0.041(2) 0.0303(19) 0.0024(15) -0.0007(14) -0.0012(18)
O(4) 0.048(2) 0.029(2) 0.0181(19) 0.0106(19) 0.0060(18) 0.0042(15)
N(3) 0.047(3) 0.017(2) 0.017(2) 0.0029(18) 0.0124(19) -0.0010(16)
C(5) 0.010(2) 0.025(2) 0.025(2) -0.0030(17) 0.0060(17) 0.0025(18)
C(6) 0.018(2) 0.024(2) 0.020(2) 0.003(2) 0.0019(17) 0.002(2)
C(7) 0.030(2) 0.025(2) 0.029(2) 0.004(2) 0.002(2) -0.009(2)
C(8) 0.028(2) 0.027(2) 0.024(2) 0.003(2) 0.008(2) -0.001(2)
C(9) 0.039(2) 0.0181(19) 0.021(2) -0.006(2) 0.008(2) -0.003(2)
C(10) 0.028(2) 0.025(2) 0.022(2) 0.001(2) 0.009(2) 0.006(2)
C(11) 0.029(2) 0.028(2) 0.035(3) 0.002(2) 0.009(2) -0.008(2)
C(12) 0.024(2) 0.031(2) 0.027(2) 0.002(2) -0.010(2) -0.000(2)
C(13) 0.049(3) 0.020(2) 0.017(2) -0.005(2) 0.004(2) -0.0045(19)
C(14) 0.028(2) 0.022(2) 0.018(2) 0.001(2) -0.0002(18) 0.0020(19)
C(15) 0.017(2) 0.029(2) 0.020(2) -0.003(2) 0.0033(17) 0.0031(19)
C(16) 0.029(2) 0.025(2) 0.026(2) -0.001(2) 0.000(2) -0.000(2)
C(17) 0.034(3) 0.033(2) 0.029(2) 0.016(2) 0.002(2) 0.003(2)
C(18) 0.083(5) 0.036(2) 0.026(2) 0.027(3) -0.014(3) -0.007(2)
C(19) 0.022(2) 0.026(2) 0.022(2) 0.002(2) 0.0098(19) 0.004(2)
C(20) 0.053(3) 0.026(2) 0.021(2) -0.001(2) 0.006(2) -0.001(2)
C(21) 0.079(5) 0.029(2) 0.023(2) 0.020(3) 0.019(3) 0.003(2)
C(22) 0.052(3) 0.028(2) 0.020(2) 0.014(2) 0.004(2) 0.001(2)
C(23) 0.047(3) 0.019(2) 0.023(2) -0.007(2) 0.015(2) 0.0007(19)
C(24) 0.028(2) 0.027(2) 0.027(2) -0.002(2) -0.001(2) -0.005(2)
C(25) 0.039(3) 0.036(3) 0.034(3) 0.001(2) -0.010(2) -0.013(2)
C(26) 0.023(2) 0.050(3) 0.041(3) 0.010(2) -0.005(2) -0.014(3)

loop_
_atom_type_symbol
_atom_type_description
_atom_type_scat_dispersion_real
_atom_type_scat_dispersion_imag
_atom_type_scat_source
C C 0.003 0.002
;
International Tables for Crystallography
(1992, Vol. C, Tables 4.2.6.8 and 6.1.1.4)
;
H H 0.000 0.000
;
International Tables for Crystallography
(1992, Vol. C, Table 6.1.1.4)
;
O O 0.011 0.006
;
International Tables for Crystallography
(1992, Vol. C, Tables 4.2.6.8 and 6.1.1.4)
;
N N 0.006 0.003
;
International Tables for Crystallography
(1992, Vol. C, Tables 4.2.6.8 and 6.1.1.4)
;
S S 0.125 0.123
;
International Tables for Crystallography
(1992, Vol. C, Tables 4.2.6.8 and 6.1.1.4)
;

loop_
_geom_angle_atom_site_label_1
_geom_angle_atom_site_label_2
_geom_angle_atom_site_label_3
_geom_angle
O(2) S(1) O(4) 119.0(2)
O(2) S(1) N(3) 106.5(2)
O(2) S(1) C(9) 108.8(2)
O(4) S(1) N(3) 106.9(2)
O(4) S(1) C(9) 108.0(2)
N(3) S(1) C(9) 107.0(2)
S(1) N(3) C(15) 122.0(3)
S(1) N(3) C(23) 118.3(3)
C(15) N(3) C(23) 110.1(4)
C(6) C(5) C(19) 105.2(4)
C(5) C(6) C(14) 113.9(4)
C(5) C(6) C(16) 99.5(4)
C(5) C(6) C(17) 106.8(4)
C(14) C(6) C(16) 122.2(4)
C(14) C(6) C(17) 115.7(4)
C(16) C(6) C(17) 96.1(4)
C(11) C(7) C(18) 120.5(5)
C(11) C(7) C(20) 118.0(5)
C(18) C(7) C(20) 121.4(5)
C(9) C(8) C(11) 118.0(5)
S(1) C(9) C(8) 119.8(4)
S(1) C(9) C(13) 115.5(4)
C(8) C(9) C(13) 124.7(5)
C(15) C(10) C(16) 130.1(4)
C(15) C(10) C(19) 103.9(4)
C(15) C(10) C(21) 116.6(4)
C(16) C(10) C(19) 100.4(4)
C(16) C(10) C(21) 97.8(4)
C(19) C(10) C(21) 105.1(4)
C(7) C(11) C(8) 122.7(5)
C(14) C(12) C(24) 126.1(5)
C(9) C(13) C(20) 113.8(5)
C(6) C(14) C(12) 125.3(4)
C(6) C(14) C(25) 119.5(4)
C(12) C(14) C(25) 115.0(5)
N(3) C(15) C(10) 99.9(4)
C(6) C(16) C(10) 97.7(4)
C(6) C(17) C(21) 103.9(5)
C(5) C(19) C(10) 110.7(5)
C(5) C(19) C(23) 138.4(5)
C(10) C(19) C(23) 110.6(4)
C(7) C(20) C(13) 122.6(5)
C(10) C(21) C(17) 103.2(5)
C(24) C(22) C(26) 118.3(5)
N(3) C(23) C(19) 101.2(4)
C(12) C(24) C(22) 117.6(5)
C(14) C(25) C(26) 120.6(5)
C(22) C(26) C(25) 121.1(5)
C(6) C(5) H(19) 123.2
C(19) C(5) H(19) 131.3
C(9) C(8) H(6) 117.8
C(11) C(8) H(6) 124.2
C(7) C(11) H(4) 112.6
C(8) C(11) H(4) 124.7
C(14) C(12) H(10) 118.4
C(24) C(12) H(10) 115.2
C(9) C(13) H(7) 121.6
C(20) C(13) H(7) 124.6
N(3) C(15) H(22) 109.4
N(3) C(15) H(23) 109.7
C(10) C(15) H(22) 117.7
C(10) C(15) H(23) 108.7
H(22) C(15) H(23) 110.8
C(6) C(16) H(17) 113.6
C(6) C(16) H(18) 112.2
C(10) C(16) H(17) 114.6
C(10) C(16) H(18) 107.2
H(17) C(16) H(18) 110.9
C(6) C(17) H(13) 110.8
C(6) C(17) H(14) 110.8
C(21) C(17) H(13) 109.2
C(21) C(17) H(14) 112.2
H(13) C(17) H(14) 109.7
C(7) C(18) H(1) 109.2
C(7) C(18) H(2) 107.1
C(7) C(18) H(3) 112.7
H(1) C(18) H(2) 114.3
H(1) C(18) H(3) 111.1
H(2) C(18) H(3) 102.4
C(7) C(20) H(5) 115.7
C(13) C(20) H(5) 121.7
C(10) C(21) H(15) 107.7
C(10) C(21) H(16) 112.4
C(17) C(21) H(15) 108.4
C(17) C(21) H(16) 114.4
H(15) C(21) H(16) 110.3
C(24) C(22) H(8) 118.6
C(26) C(22) H(8) 122.2
N(3) C(23) H(20) 112.9
N(3) C(23) H(21) 103.1
C(19) C(23) H(20) 110.5
C(19) C(23) H(21) 112.7
H(20) C(23) H(21) 115.3
C(12) C(24) H(9) 126.3
C(22) C(24) H(9) 116.0
C(14) C(25) H(11) 111.8
C(26) C(25) H(11) 127.5
C(22) C(26) H(12) 122.7
C(25) C(26) H(12) 115.7

loop_
_geom_bond_atom_site_label_1
_geom_bond_atom_site_label_2
_geom_bond_distance
S(1) O(2) 1.395(4)
S(1) O(4) 1.434(4)
S(1) N(3) 1.632(4)
S(1) C(9) 1.824(5)
N(3) C(15) 1.515(7)
N(3) C(23) 1.480(6)
C(5) C(6) 1.551(7)
C(5) C(19) 1.309(7)
C(6) C(14) 1.481(7)
C(6) C(16) 1.530(7)
C(6) C(17) 1.546(7)
C(7) C(11) 1.414(8)
C(7) C(18) 1.524(8)
C(7) C(20) 1.266(8)
C(8) C(9) 1.279(8)
C(8) C(11) 1.360(8)
C(9) C(13) 1.410(7)
C(10) C(15) 1.520(7)
C(10) C(16) 1.462(8)
C(10) C(19) 1.515(8)
C(10) C(21) 1.548(8)
C(12) C(14) 1.382(7)
C(12) C(24) 1.330(8)
C(13) C(20) 1.463(8)
C(14) C(25) 1.510(8)
C(17) C(21) 1.526(9)
C(19) C(23) 1.500(8)
C(22) C(24) 1.532(8)
C(22) C(26) 1.367(9)
C(25) C(26) 1.385(10)
C(5) H(19) 0.972
C(8) H(6) 0.917
C(11) H(4) 1.026
C(12) H(10) 0.936
C(13) H(7) 1.026
C(15) H(22) 0.977
C(15) H(23) 0.955
C(16) H(17) 0.972
C(16) H(18) 1.000
C(17) H(13) 0.979
C(17) H(14) 0.933
C(18) H(1) 0.888
C(18) H(2) 1.069
C(18) H(3) 0.922
C(20) H(5) 0.985
C(21) H(15) 1.003
C(21) H(16) 1.008
C(22) H(8) 0.981
C(23) H(20) 1.033
C(23) H(21) 1.061
C(24) H(9) 0.948
C(25) H(11) 1.017
C(26) H(12) 0.947

loop_
_geom_contact_atom_site_label_1
_geom_contact_atom_site_label_2
_geom_contact_distance
_geom_contact_site_symmetry_2
S(1) C(8) 2.697(5) .
S(1) C(13) 2.744(5) .
S(1) C(15) 2.753(5) .
S(1) C(23) 2.673(5) .
O(2) O(4) 2.437(6) .
O(2) N(3) 2.430(6) .
O(2) C(8) 3.251(7) 65501
O(2) C(9) 2.630(6) .
O(2) C(11) 3.357(7) 65501
O(2) C(13) 2.887(6) .
O(2) C(23) 2.919(7) .
O(4) O(2) 2.437(6) .
O(4) N(3) 2.466(6) .
O(4) C(5) 3.230(6) 54501
O(4) C(8) 3.025(7) .
O(4) C(9) 2.646(6) .
O(4) C(15) 3.014(6) .
O(4) C(20) 3.533(7) 64502
O(4) C(25) 3.460(7) 64501
O(4) C(26) 3.392(8) 64501
N(3) O(2) 2.430(6) .
N(3) O(4) 2.466(6) .
N(3) C(8) 3.384(7) .
N(3) C(9) 2.780(6) .
N(3) C(10) 2.323(7) .
N(3) C(19) 2.303(7) .
N(3) C(21) 3.113(7) .
C(5) O(4) 3.230(6) 56501
C(5) C(10) 2.326(7) .
C(5) C(12) 3.538(7) .
C(5) C(14) 2.542(7) .
C(5) C(15) 3.558(7) .
C(5) C(16) 2.352(7) .
C(5) C(17) 2.486(8) .
C(5) C(21) 2.865(8) .
C(5) C(23) 2.627(7) .
C(5) C(25) 3.353(8) .
C(6) C(10) 2.253(7) .
C(6) C(12) 2.544(8) .
C(6) C(19) 2.278(7) .
C(6) C(21) 2.420(9) .
C(6) C(25) 2.585(8) .
C(7) C(8) 2.435(8) .
C(7) C(9) 2.726(7) .
C(7) C(13) 2.396(8) .
C(8) S(1) 2.697(5) .
C(8) O(2) 3.251(7) 45501
C(8) O(4) 3.025(7) .
C(8) N(3) 3.384(7) .
C(8) C(7) 2.435(8) .
C(8) C(13) 2.382(8) .
C(8) C(15) 3.549(7) .
C(8) C(20) 2.743(8) .
C(9) O(2) 2.630(6) .
C(9) O(4) 2.646(6) .
C(9) N(3) 2.780(6) .
C(9) C(7) 2.726(7) .
C(9) C(11) 2.263(8) .
C(9) C(15) 3.486(7) .
C(9) C(20) 2.407(7) .
C(9) C(23) 3.377(7) .
C(10) N(3) 2.323(7) .
C(10) C(5) 2.326(7) .
C(10) C(6) 2.253(7) .
C(10) C(17) 2.410(8) .
C(10) C(23) 2.479(8) .
C(11) O(2) 3.357(7) 45501
C(11) C(9) 2.263(8) .
C(11) C(13) 2.721(9) .
C(11) C(18) 2.552(9) .
C(11) C(20) 2.298(9) .
C(12) C(5) 3.538(7) .
C(12) C(6) 2.544(8) .
C(12) C(17) 2.995(9) .
C(12) C(22) 2.451(8) .
C(12) C(25) 2.440(8) .
C(12) C(26) 2.805(8) .
C(13) S(1) 2.744(5) .
C(13) O(2) 2.887(6) .
C(13) C(7) 2.396(8) .
C(13) C(8) 2.382(8) .
C(13) C(11) 2.721(9) .
C(14) C(5) 2.542(7) .
C(14) C(16) 2.637(7) .
C(14) C(17) 2.563(8) .
C(14) C(19) 3.596(7) .
C(14) C(22) 2.870(8) .
C(14) C(24) 2.417(7) .
C(14) C(26) 2.515(8) .
C(15) S(1) 2.753(5) .
C(15) O(4) 3.014(6) .
C(15) C(5) 3.558(7) .
C(15) C(8) 3.549(7) .
C(15) C(9) 3.486(7) .
C(15) C(16) 2.703(7) .
C(15) C(19) 2.389(7) .
C(15) C(21) 2.610(8) .
C(15) C(23) 2.455(8) .
C(16) C(5) 2.352(7) .
C(16) C(14) 2.637(7) .
C(16) C(15) 2.703(7) .
C(16) C(17) 2.287(8) .
C(16) C(19) 2.286(8) .
C(16) C(21) 2.269(10) .
C(16) C(25) 3.166(9) .
C(17) C(5) 2.486(8) .
C(17) C(10) 2.410(8) .
C(17) C(12) 2.995(9) .
C(17) C(14) 2.563(8) .
C(17) C(16) 2.287(8) .
C(17) C(19) 2.806(8) .
C(18) C(11) 2.552(9) .
C(18) C(20) 2.436(10) .
C(19) N(3) 2.303(7) .
C(19) C(6) 2.278(7) .
C(19) C(14) 3.596(7) .
C(19) C(15) 2.389(7) .
C(19) C(16) 2.286(8) .
C(19) C(17) 2.806(8) .
C(19) C(21) 2.431(8) .
C(20) O(4) 3.533(7) 65502
C(20) C(8) 2.743(8) .
C(20) C(9) 2.407(7) .
C(20) C(11) 2.298(9) .
C(20) C(18) 2.436(10) .
C(21) N(3) 3.113(7) .
C(21) C(5) 2.865(8) .
C(21) C(6) 2.420(9) .
C(21) C(15) 2.610(8) .
C(21) C(16) 2.269(10) .
C(21) C(19) 2.431(8) .
C(21) C(23) 3.346(8) .
C(22) C(12) 2.451(8) .
C(22) C(14) 2.870(8) .
C(22) C(25) 2.396(9) .
C(23) S(1) 2.673(5) .
C(23) O(2) 2.919(7) .
C(23) C(5) 2.627(7) .
C(23) C(9) 3.377(7) .
C(23) C(10) 2.479(8) .
C(23) C(15) 2.455(8) .
C(23) C(21) 3.346(8) .
C(24) C(14) 2.417(7) .
C(24) C(25) 2.823(8) .
C(24) C(26) 2.491(8) .
C(25) O(4) 3.460(7) 46501
C(25) C(5) 3.353(8) .
C(25) C(6) 2.585(8) .
C(25) C(12) 2.440(8) .
C(25) C(16) 3.166(9) .
C(25) C(22) 2.396(9) .
C(25) C(24) 2.823(8) .
C(26) O(4) 3.392(8) 46501
C(26) C(12) 2.805(8) .
C(26) C(14) 2.515(8) .
C(26) C(24) 2.491(8) .
S(1) H(5) 3.171 64502
S(1) H(6) 2.724 .
S(1) H(7) 2.839 .
S(1) H(12) 3.458 64501
S(1) H(20) 2.912 .
S(1) H(21) 2.884 .
S(1) H(22) 2.914 .
S(1) H(23) 3.028 .
O(2) H(1) 2.906 65502
O(2) H(4) 3.164 65501
O(2) H(6) 2.939 65501
O(2) H(7) 2.473 .
O(2) H(20) 3.165 .
O(2) H(21) 2.636 .
O(2) H(23) 2.698 65501
O(4) H(2) 3.071 64502
O(4) H(5) 2.559 64502
O(4) H(6) 2.704 .
O(4) H(11) 3.006 64501
O(4) H(12) 2.772 64501
O(4) H(19) 2.355 54501
O(4) H(22) 2.689 .
O(4) H(23) 3.361 .
N(3) H(6) 3.222 .
N(3) H(12) 3.155 64501
N(3) H(16) 2.889 .
N(3) H(20) 2.109 .
N(3) H(21) 2.007 .
N(3) H(22) 2.057 .
N(3) H(23) 2.045 .
C(5) H(2) 3.518 55502
C(5) H(3) 3.523 55502
C(5) H(11) 3.212 .
C(5) H(11) 3.210 65501
C(5) H(12) 3.405 65501
C(5) H(13) 3.353 .
C(5) H(14) 2.620 .
C(5) H(16) 3.209 .
C(5) H(17) 3.247 .
C(5) H(18) 2.576 .
C(5) H(20) 3.037 .
C(5) H(21) 3.033 .
C(5) H(22) 3.479 56501
C(6) H(10) 2.712 .
C(6) H(11) 2.640 .
C(6) H(13) 2.103 .
C(6) H(14) 2.070 .
C(6) H(15) 3.043 .
C(6) H(16) 3.146 .
C(6) H(17) 2.116 .
C(6) H(18) 2.120 .
C(6) H(19) 2.237 .
C(7) H(1) 2.000 .
C(7) H(2) 2.103 .
C(7) H(3) 2.063 .
C(7) H(4) 2.042 .
C(7) H(4) 3.034 55502
C(7) H(5) 1.911 .
C(7) H(6) 3.280 .
C(7) H(7) 3.329 .
C(7) H(7) 3.143 64502
C(7) H(20) 3.515 64502
C(7) H(21) 3.504 64502
C(8) H(2) 3.491 54502
C(8) H(3) 3.173 54502
C(8) H(4) 2.119 .
C(8) H(5) 3.350 64502
C(8) H(7) 3.295 .
C(8) H(7) 3.147 64502
C(8) H(23) 3.033 .
C(9) H(4) 3.220 .
C(9) H(5) 3.321 .
C(9) H(5) 3.148 64502
C(9) H(6) 1.889 .
C(9) H(7) 2.134 .
C(9) H(7) 3.475 64502
C(9) H(20) 3.024 .
C(9) H(23) 3.222 .
C(10) H(13) 3.045 .
C(10) H(14) 3.054 .
C(10) H(15) 2.085 .
C(10) H(16) 2.145 .
C(10) H(17) 2.064 .
C(10) H(18) 2.000 .
C(10) H(19) 3.284 .
C(10) H(20) 3.143 .
C(10) H(21) 3.171 .
C(10) H(22) 2.155 .
C(10) H(23) 2.038 .
C(11) H(1) 2.829 .
C(11) H(2) 3.383 .
C(11) H(3) 2.768 .
C(11) H(3) 3.473 54502
C(11) H(4) 3.531 55502
C(11) H(5) 3.180 .
C(11) H(6) 2.022 .
C(11) H(7) 3.322 45501
C(11) H(7) 2.932 64502
C(12) H(8) 3.319 .
C(12) H(8) 2.867 54602
C(12) H(9) 2.039 .
C(12) H(9) 3.508 54602
C(12) H(11) 3.306 .
C(12) H(13) 2.918 .
C(12) H(13) 3.576 65602
C(12) H(14) 2.999 .
C(12) H(15) 3.455 56501
C(12) H(19) 3.567 .
C(13) H(3) 3.542 65501
C(13) H(4) 3.359 65501
C(13) H(4) 3.565 55502
C(13) H(5) 2.150 .
C(13) H(6) 3.190 .
C(13) H(20) 3.232 .
C(14) H(8) 3.539 54602
C(14) H(9) 3.293 .
C(14) H(9) 3.439 54602
C(14) H(10) 2.004 .
C(14) H(11) 2.110 .
C(14) H(12) 3.348 .
C(14) H(13) 2.726 .
C(14) H(14) 2.869 .
C(14) H(17) 2.957 .
C(14) H(18) 2.936 .
C(14) H(19) 2.767 .
C(14) H(22) 3.449 56501
C(15) H(6) 3.071 .
C(15) H(12) 3.180 64501
C(15) H(15) 2.839 .
C(15) H(16) 2.858 .
C(15) H(17) 3.110 .
C(15) H(18) 2.878 .
C(15) H(19) 3.511 54501
C(15) H(20) 2.961 .
C(15) H(21) 3.239 .
C(16) H(11) 2.776 .
C(16) H(13) 2.642 .
C(16) H(14) 3.109 .
C(16) H(15) 2.579 .
C(16) H(16) 3.460 45501
C(16) H(16) 3.169 .
C(16) H(19) 3.255 .
C(16) H(21) 3.402 45501
C(16) H(22) 3.251 .
C(16) H(23) 2.840 .
C(17) H(8) 3.474 54602
C(17) H(9) 3.142 64602
C(17) H(10) 2.676 .
C(17) H(10) 3.243 64602
C(17) H(15) 2.074 .
C(17) H(16) 2.148 .
C(17) H(17) 2.484 .
C(17) H(18) 3.214 .
C(17) H(19) 3.157 .
C(18) H(4) 2.609 .
C(18) H(4) 3.473 55502
C(18) H(5) 2.520 .
C(18) H(6) 3.235 55502
C(18) H(18) 3.419 54502
C(18) H(20) 3.067 54502
C(18) H(21) 2.976 64502
C(19) H(1) 3.289 55502
C(19) H(3) 3.351 55502
C(19) H(11) 3.507 65501
C(19) H(14) 3.083 .
C(19) H(15) 3.301 .
C(19) H(16) 2.634 .
C(19) H(17) 3.185 .
C(19) H(18) 2.499 .
C(19) H(19) 2.083 .
C(19) H(20) 2.099 .
C(19) H(21) 2.147 .
C(19) H(22) 3.256 .
C(19) H(23) 2.720 .
C(20) H(1) 2.938 .
C(20) H(2) 2.511 .
C(20) H(3) 3.067 .
C(20) H(4) 3.168 .
C(20) H(4) 2.981 55502
C(20) H(7) 2.213 .
C(20) H(7) 3.510 64502
C(20) H(20) 3.125 64502
C(20) H(21) 3.599 64502
C(21) H(8) 2.975 64501
C(21) H(10) 3.328 64602
C(21) H(12) 3.311 64501
C(21) H(13) 2.067 .
C(21) H(14) 2.067 .
C(21) H(17) 2.470 .
C(21) H(18) 3.171 .
C(21) H(22) 2.801 .
C(21) H(23) 3.388 .
C(22) H(9) 2.126 .
C(22) H(10) 3.287 .
C(22) H(10) 3.499 55602
C(22) H(11) 3.353 .
C(22) H(12) 2.040 .
C(22) H(13) 2.877 55602
C(22) H(15) 3.479 46501
C(22) H(16) 3.006 46501
C(22) H(17) 3.120 56501
C(23) H(1) 3.443 55502
C(23) H(1) 3.406 65502
C(23) H(2) 3.597 65502
C(23) H(3) 3.330 55502
C(23) H(5) 3.402 65502
C(23) H(16) 3.165 .
C(23) H(18) 3.397 65501
C(23) H(19) 3.085 .
C(23) H(22) 3.277 .
C(23) H(23) 2.760 .
C(24) H(8) 2.179 .
C(24) H(8) 3.353 54602
C(24) H(10) 1.925 .
C(24) H(12) 3.374 .
C(24) H(13) 3.407 55602
C(24) H(14) 3.231 65602
C(24) H(15) 2.981 56501
C(24) H(17) 3.526 56501
C(25) H(8) 3.293 .
C(25) H(10) 3.299 .
C(25) H(12) 1.987 .
C(25) H(14) 3.310 45501
C(25) H(17) 3.449 .
C(25) H(18) 2.994 .
C(25) H(19) 3.382 45501
C(25) H(19) 3.486 .
C(26) H(8) 2.064 .
C(26) H(9) 3.309 .
C(26) H(11) 2.160 .
C(26) H(14) 3.532 45501
C(26) H(16) 3.201 46501
C(26) H(19) 3.359 45501
C(26) H(22) 3.485 46501
H(1) O(2) 2.906 64502
H(1) C(7) 2.000 .
H(1) C(11) 2.829 .
H(1) C(19) 3.289 54502
H(1) C(20) 2.938 .
H(1) C(23) 3.443 54502
H(1) C(23) 3.406 64502
H(1) H(2) 1.646 .
H(1) H(3) 1.493 .
H(1) H(4) 2.739 .
H(1) H(5) 3.038 .
H(1) H(7) 3.497 64502
H(1) H(18) 2.932 54502
H(1) H(20) 2.806 54502
H(1) H(20) 3.511 64502
H(1) H(21) 2.538 64502
H(1) H(23) 3.022 54502
H(2) O(4) 3.071 65502
H(2) C(5) 3.518 54502
H(2) C(7) 2.103 .
H(2) C(8) 3.491 55502
H(2) C(11) 3.383 .
H(2) C(20) 2.511 .
H(2) C(23) 3.597 64502
H(2) H(1) 1.646 .
H(2) H(3) 1.554 .
H(2) H(4) 3.361 55502
H(2) H(5) 2.178 .
H(2) H(6) 2.817 55502
H(2) H(11) 2.994 54502
H(2) H(18) 3.160 54502
H(2) H(19) 3.568 54502
H(2) H(21) 2.801 64502
H(3) C(5) 3.523 54502
H(3) C(7) 2.063 .
H(3) C(8) 3.173 55502
H(3) C(11) 2.768 .
H(3) C(11) 3.473 55502
H(3) C(13) 3.542 45501
H(3) C(19) 3.351 54502
H(3) C(20) 3.067 .
H(3) C(23) 3.330 54502
H(3) H(1) 1.493 .
H(3) H(2) 1.554 .
H(3) H(4) 2.582 .
H(3) H(4) 3.292 55502
H(3) H(5) 3.283 45501
H(3) H(5) 3.202 .
H(3) H(6) 2.730 55502
H(3) H(7) 3.048 45501
H(3) H(19) 3.524 54502
H(3) H(20) 2.524 54502
H(4) O(2) 3.164 45501
H(4) C(7) 2.042 .
H(4) C(7) 3.034 54502
H(4) C(8) 2.119 .
H(4) C(9) 3.220 .
H(4) C(11) 3.531 54502
H(4) C(13) 3.359 45501
H(4) C(13) 3.565 54502
H(4) C(18) 2.609 .
H(4) C(18) 3.473 54502
H(4) C(20) 3.168 .
H(4) C(20) 2.981 54502
H(4) H(1) 2.739 .
H(4) H(2) 3.361 54502
H(4) H(3) 2.582 .
H(4) H(3) 3.292 54502
H(4) H(5) 3.129 54502
H(4) H(6) 2.460 .
H(4) H(7) 2.885 45501
H(4) H(7) 3.241 64502
H(5) S(1) 3.171 65502
H(5) O(4) 2.559 65502
H(5) C(7) 1.911 .
H(5) C(8) 3.350 65502
H(5) C(9) 3.321 .
H(5) C(9) 3.148 65502
H(5) C(11) 3.180 .
H(5) C(13) 2.150 .
H(5) C(18) 2.520 .
H(5) C(23) 3.402 64502
H(5) H(1) 3.038 .
H(5) H(2) 2.178 .
H(5) H(3) 3.202 .
H(5) H(3) 3.283 65501
H(5) H(4) 3.129 55502
H(5) H(6) 3.411 65502
H(5) H(7) 2.564 .
H(5) H(20) 2.863 64502
H(5) H(21) 3.226 64502
H(6) S(1) 2.724 .
H(6) O(2) 2.939 45501
H(6) O(4) 2.704 .
H(6) N(3) 3.222 .
H(6) C(7) 3.280 .
H(6) C(9) 1.889 .
H(6) C(11) 2.022 .
H(6) C(13) 3.190 .
H(6) C(15) 3.071 .
H(6) C(18) 3.235 54502
H(6) H(2) 2.817 54502
H(6) H(3) 2.730 54502
H(6) H(4) 2.460 .
H(6) H(5) 3.411 64502
H(6) H(7) 3.559 64502
H(6) H(19) 3.424 54501
H(6) H(22) 3.100 .
H(6) H(23) 2.569 .
H(7) S(1) 2.839 .
H(7) O(2) 2.473 .
H(7) C(7) 3.329 .
H(7) C(7) 3.143 65502
H(7) C(8) 3.295 .
H(7) C(8) 3.147 65502
H(7) C(9) 2.134 .
H(7) C(9) 3.475 65502
H(7) C(11) 3.322 65501
H(7) C(11) 2.932 65502
H(7) C(20) 2.213 .
H(7) C(20) 3.510 65502
H(7) H(1) 3.497 65502
H(7) H(3) 3.048 65501
H(7) H(4) 2.885 65501
H(7) H(4) 3.241 65502
H(7) H(5) 2.564 .
H(7) H(6) 3.559 65502
H(7) H(20) 3.238 .
H(8) C(12) 3.319 .
H(8) C(12) 2.867 55602
H(8) C(14) 3.539 55602
H(8) C(17) 3.474 55602
H(8) C(21) 2.975 46501
H(8) C(24) 2.179 .
H(8) C(24) 3.353 55602
H(8) C(25) 3.293 .
H(8) C(26) 2.064 .
H(8) H(9) 2.418 .
H(8) H(9) 3.515 55602
H(8) H(10) 2.613 55602
H(8) H(12) 2.404 .
H(8) H(13) 2.621 55602
H(8) H(15) 2.786 46501
H(8) H(16) 2.338 46501
H(8) H(17) 2.827 56501
H(9) C(12) 2.039 .
H(9) C(12) 3.508 55602
H(9) C(14) 3.293 .
H(9) C(14) 3.439 55602
H(9) C(17) 3.142 65602
H(9) C(22) 2.126 .
H(9) C(26) 3.309 .
H(9) H(8) 2.418 .
H(9) H(8) 3.515 54602
H(9) H(10) 2.291 .
H(9) H(13) 3.427 55602
H(9) H(13) 3.187 65602
H(9) H(14) 2.447 65602
H(9) H(15) 2.811 56501
H(9) H(16) 3.442 65602
H(9) H(17) 3.524 56501
H(9) H(17) 3.328 55602
H(10) C(6) 2.712 .
H(10) C(14) 2.004 .
H(10) C(17) 2.676 .
H(10) C(17) 3.243 65602
H(10) C(21) 3.328 65602
H(10) C(22) 3.287 .
H(10) C(22) 3.499 54602
H(10) C(24) 1.925 .
H(10) C(25) 3.299 .
H(10) H(8) 2.613 54602
H(10) H(9) 2.291 .
H(10) H(12) 3.453 65501
H(10) H(13) 2.573 .
H(10) H(13) 2.834 65602
H(10) H(14) 2.461 .
H(10) H(14) 3.179 65602
H(10) H(15) 3.556 56501
H(10) H(15) 3.008 65602
H(10) H(16) 3.302 65602
H(11) O(4) 3.006 46501
H(11) C(5) 3.210 45501
H(11) C(5) 3.212 .
H(11) C(6) 2.640 .
H(11) C(12) 3.306 .
H(11) C(14) 2.110 .
H(11) C(16) 2.776 .
H(11) C(19) 3.507 45501
H(11) C(22) 3.353 .
H(11) C(26) 2.160 .
H(11) H(2) 2.994 55502
H(11) H(12) 2.414 .
H(11) H(14) 3.267 45501
H(11) H(17) 3.147 .
H(11) H(18) 2.313 .
H(11) H(19) 2.896 45501
H(11) H(19) 3.474 .
H(11) H(21) 3.032 45501
H(12) S(1) 3.458 46501
H(12) O(4) 2.772 46501
H(12) N(3) 3.155 46501
H(12) C(5) 3.405 45501
H(12) C(14) 3.348 .
H(12) C(15) 3.180 46501
H(12) C(21) 3.311 46501
H(12) C(22) 2.040 .
H(12) C(24) 3.374 .
H(12) C(25) 1.987 .
H(12) H(8) 2.404 .
H(12) H(10) 3.453 45501
H(12) H(11) 2.414 .
H(12) H(14) 3.526 45501
H(12) H(15) 3.097 46501
H(12) H(16) 2.826 46501
H(12) H(19) 2.699 45501
H(12) H(22) 2.545 46501
H(13) C(5) 3.353 .
H(13) C(6) 2.103 .
H(13) C(10) 3.045 .
H(13) C(12) 2.918 .
H(13) C(12) 3.576 64602
H(13) C(14) 2.726 .
H(13) C(16) 2.642 .
H(13) C(21) 2.067 .
H(13) C(22) 2.877 54602
H(13) C(24) 3.407 54602
H(13) H(8) 2.621 54602
H(13) H(9) 3.427 54602
H(13) H(9) 3.187 64602
H(13) H(10) 2.573 .
H(13) H(10) 2.834 64602
H(13) H(14) 1.564 .
H(13) H(15) 2.166 .
H(13) H(16) 2.771 .
H(13) H(17) 2.475 .
H(13) H(18) 3.590 .
H(14) C(5) 2.620 .
H(14) C(6) 2.070 .
H(14) C(10) 3.054 .
H(14) C(12) 2.999 .
H(14) C(14) 2.869 .
H(14) C(16) 3.109 .
H(14) C(19) 3.083 .
H(14) C(21) 2.067 .
H(14) C(24) 3.231 64602
H(14) C(25) 3.310 65501
H(14) C(26) 3.532 65501
H(14) H(9) 2.447 64602
H(14) H(10) 2.461 .
H(14) H(10) 3.179 64602
H(14) H(11) 3.267 65501
H(14) H(12) 3.526 65501
H(14) H(13) 1.564 .
H(14) H(15) 2.724 .
H(14) H(16) 2.295 .
H(14) H(17) 3.404 .
H(14) H(19) 3.058 .
H(15) C(6) 3.043 .
H(15) C(10) 2.085 .
H(15) C(12) 3.455 54501
H(15) C(15) 2.839 .
H(15) C(16) 2.579 .
H(15) C(17) 2.074 .
H(15) C(19) 3.301 .
H(15) C(22) 3.479 64501
H(15) C(24) 2.981 54501
H(15) H(8) 2.786 64501
H(15) H(9) 2.811 54501
H(15) H(10) 3.556 54501
H(15) H(10) 3.008 64602
H(15) H(12) 3.097 64501
H(15) H(13) 2.166 .
H(15) H(14) 2.724 .
H(15) H(16) 1.650 .
H(15) H(17) 2.400 .
H(15) H(18) 3.495 .
H(15) H(22) 2.714 .
H(15) H(23) 3.595 .
H(16) N(3) 2.889 .
H(16) C(5) 3.209 .
H(16) C(6) 3.146 .
H(16) C(10) 2.145 .
H(16) C(15) 2.858 .
H(16) C(16) 3.169 .
H(16) C(16) 3.460 65501
H(16) C(17) 2.148 .
H(16) C(19) 2.634 .
H(16) C(22) 3.006 64501
H(16) C(23) 3.165 .
H(16) C(26) 3.201 64501
H(16) H(8) 2.338 64501
H(16) H(9) 3.442 64602
H(16) H(10) 3.302 64602
H(16) H(12) 2.826 64501
H(16) H(13) 2.771 .
H(16) H(14) 2.295 .
H(16) H(15) 1.650 .
H(16) H(17) 3.464 .
H(16) H(17) 2.841 65501
H(16) H(18) 3.211 65501
H(16) H(21) 3.160 .
H(16) H(22) 2.992 .
H(17) C(5) 3.247 .
H(17) C(6) 2.116 .
H(17) C(10) 2.064 .
H(17) C(14) 2.957 .
H(17) C(15) 3.110 .
H(17) C(17) 2.484 .
H(17) C(19) 3.185 .
H(17) C(21) 2.470 .
H(17) C(22) 3.120 54501
H(17) C(24) 3.526 54501
H(17) C(25) 3.449 .
H(17) H(8) 2.827 54501
H(17) H(9) 3.524 54501
H(17) H(9) 3.328 54602
H(17) H(11) 3.147 .
H(17) H(13) 2.475 .
H(17) H(14) 3.404 .
H(17) H(15) 2.400 .
H(17) H(16) 2.841 45501
H(17) H(16) 3.464 .
H(17) H(18) 1.623 .
H(17) H(22) 3.401 .
H(17) H(23) 3.268 .
H(18) C(5) 2.576 .
H(18) C(6) 2.120 .
H(18) C(10) 2.000 .
H(18) C(14) 2.936 .
H(18) C(15) 2.878 .
H(18) C(17) 3.214 .
H(18) C(18) 3.419 55502
H(18) C(19) 2.499 .
H(18) C(21) 3.171 .
H(18) C(23) 3.397 45501
H(18) C(25) 2.994 .
H(18) H(1) 2.932 55502
H(18) H(2) 3.160 55502
H(18) H(11) 2.313 .
H(18) H(13) 3.590 .
H(18) H(15) 3.495 .
H(18) H(16) 3.211 45501
H(18) H(17) 1.623 .
H(18) H(19) 3.373 .
H(18) H(21) 2.442 45501
H(18) H(22) 3.545 .
H(18) H(23) 2.681 .
H(19) O(4) 2.355 56501
H(19) C(6) 2.237 .
H(19) C(10) 3.284 .
H(19) C(12) 3.567 .
H(19) C(14) 2.767 .
H(19) C(15) 3.511 56501
H(19) C(16) 3.255 .
H(19) C(17) 3.157 .
H(19) C(19) 2.083 .
H(19) C(23) 3.085 .
H(19) C(25) 3.486 .
H(19) C(25) 3.382 65501
H(19) C(26) 3.359 65501
H(19) H(2) 3.568 55502
H(19) H(3) 3.524 55502
H(19) H(6) 3.424 56501
H(19) H(11) 3.474 .
H(19) H(11) 2.896 65501
H(19) H(12) 2.699 65501
H(19) H(14) 3.058 .
H(19) H(18) 3.373 .
H(19) H(20) 3.340 .
H(19) H(21) 3.304 .
H(19) H(22) 2.639 56501
H(20) S(1) 2.912 .
H(20) O(2) 3.165 .
H(20) N(3) 2.109 .
H(20) C(5) 3.037 .
H(20) C(7) 3.515 65502
H(20) C(9) 3.024 .
H(20) C(10) 3.143 .
H(20) C(13) 3.232 .
H(20) C(15) 2.961 .
H(20) C(18) 3.067 55502
H(20) C(19) 2.099 .
H(20) C(20) 3.125 65502
H(20) H(1) 2.806 55502
H(20) H(1) 3.511 65502
H(20) H(3) 2.524 55502
H(20) H(5) 2.863 65502
H(20) H(7) 3.238 .
H(20) H(19) 3.340 .
H(20) H(21) 1.770 .
H(20) H(23) 2.938 .
H(21) S(1) 2.884 .
H(21) O(2) 2.636 .
H(21) N(3) 2.007 .
H(21) C(5) 3.033 .
H(21) C(7) 3.504 65502
H(21) C(10) 3.171 .
H(21) C(15) 3.239 .
H(21) C(16) 3.402 65501
H(21) C(18) 2.976 65502
H(21) C(19) 2.147 .
H(21) C(20) 3.599 65502
H(21) H(1) 2.538 65502
H(21) H(2) 2.801 65502
H(21) H(5) 3.226 65502
H(21) H(11) 3.032 65501
H(21) H(16) 3.160 .
H(21) H(18) 2.442 65501
H(21) H(19) 3.304 .
H(21) H(20) 1.770 .
H(22) S(1) 2.914 .
H(22) O(4) 2.689 .
H(22) N(3) 2.057 .
H(22) C(5) 3.479 54501
H(22) C(10) 2.155 .
H(22) C(14) 3.449 54501
H(22) C(16) 3.251 .
H(22) C(19) 3.256 .
H(22) C(21) 2.801 .
H(22) C(23) 3.277 .
H(22) C(26) 3.485 64501
H(22) H(6) 3.100 .
H(22) H(12) 2.545 64501
H(22) H(15) 2.714 .
H(22) H(16) 2.992 .
H(22) H(17) 3.401 .
H(22) H(18) 3.545 .
H(22) H(19) 2.639 54501
H(22) H(23) 1.590 .
H(23) S(1) 3.028 .
H(23) O(2) 2.698 45501
H(23) O(4) 3.361 .
H(23) N(3) 2.045 .
H(23) C(8) 3.033 .
H(23) C(9) 3.222 .
H(23) C(10) 2.038 .
H(23) C(16) 2.840 .
H(23) C(19) 2.720 .
H(23) C(21) 3.388 .
H(23) C(23) 2.760 .
H(23) H(1) 3.022 55502
H(23) H(6) 2.569 .
H(23) H(15) 3.595 .
H(23) H(17) 3.268 .
H(23) H(18) 2.681 .
H(23) H(20) 2.938 .
H(23) H(22) 1.590 .

loop_
_geom_torsion_atom_site_label_1
_geom_torsion_atom_site_label_2
_geom_torsion_atom_site_label_3
_geom_torsion_atom_site_label_4
_geom_torsion
O(2) S(1) N(3) C(15) -171.1(3)
O(2) S(1) N(3) C(23) 46.1(4)
O(2) S(1) C(9) C(8) 169.2(5)
O(2) S(1) C(9) C(13) -8.0(5)
O(4) S(1) N(3) C(15) -42.9(4)
O(4) S(1) N(3) C(23) 174.3(4)
O(4) S(1) C(9) C(8) 38.7(5)
O(4) S(1) C(9) C(13) -138.6(4)
N(3) S(1) C(9) C(8) -76.1(5)
N(3) S(1) C(9) C(13) 106.6(4)
C(9) S(1) N(3) C(15) 72.6(4)
C(9) S(1) N(3) C(23) -70.1(4)
S(1) N(3) C(15) C(10) 175.9(3)
S(1) N(3) C(23) C(19) 173.7(3)
C(15) N(3) C(23) C(19) 26.9(5)
C(23) N(3) C(15) C(10) -38.7(4)
C(6) C(5) C(19) C(10) 1.8(5)
C(6) C(5) C(19) C(23) -171.1(6)
C(19) C(5) C(6) C(14) -163.0(4)
C(19) C(5) C(6) C(16) -31.3(4)
C(19) C(5) C(6) C(17) 68.1(5)
C(5) C(6) C(14) C(12) -104.0(6)
C(5) C(6) C(14) C(25) 80.1(6)
C(5) C(6) C(16) C(10) 48.1(4)
C(5) C(6) C(17) C(21) -66.3(6)
C(14) C(6) C(16) C(10) 174.3(4)
C(16) C(6) C(14) C(12) 136.5(5)
C(16) C(6) C(14) C(25) -39.4(7)
C(14) C(6) C(17) C(21) 165.8(5)
C(17) C(6) C(14) C(12) 20.3(8)
C(17) C(6) C(14) C(25) -155.6(5)
C(16) C(6) C(17) C(21) 35.5(5)
C(17) C(6) C(16) C(10) -60.1(4)
C(18) C(7) C(11) C(8) 179.9(5)
C(11) C(7) C(20) C(13) 5.0(9)
C(20) C(7) C(11) C(8) -3.1(9)
C(18) C(7) C(20) C(13) -178.0(6)
C(9) C(8) C(11) C(7) 1.0(9)
C(11) C(8) C(9) S(1) -177.9(4)
C(11) C(8) C(9) C(13) -0.9(9)
S(1) C(9) C(13) C(20) 179.7(4)
C(8) C(9) C(13) C(20) 2.6(8)
C(15) C(10) C(16) C(6) -165.0(5)
C(16) C(10) C(15) N(3) 149.7(5)
C(15) C(10) C(19) C(5) 165.9(4)
C(15) C(10) C(19) C(23) -19.1(5)
C(19) C(10) C(15) N(3) 33.0(4)
C(15) C(10) C(21) C(17) -179.0(5)
C(21) C(10) C(15) N(3) -82.0(5)
C(16) C(10) C(19) C(5) 29.9(5)
C(16) C(10) C(19) C(23) -155.1(4)
C(19) C(10) C(16) C(6) -46.8(4)
C(16) C(10) C(21) C(17) -36.4(6)
C(21) C(10) C(16) C(6) 60.1(4)
C(19) C(10) C(21) C(17) 66.6(6)
C(21) C(10) C(19) C(5) -71.1(6)
C(21) C(10) C(19) C(23) 103.9(5)
C(14) C(12) C(24) C(22) 8.3(9)
C(24) C(12) C(14) C(6) 176.8(5)
C(24) C(12) C(14) C(25) -7.2(9)
C(9) C(13) C(20) C(7) -4.8(8)
C(6) C(14) C(25) C(26) -176.2(5)
C(12) C(14) C(25) C(26) 7.5(9)
C(6) C(17) C(21) C(10) -0.7(6)
C(5) C(19) C(23) N(3) 168.8(6)
C(10) C(19) C(23) N(3) -4.1(5)
C(24) C(22) C(26) C(25) 10.7(9)
C(26) C(22) C(24) C(12) -9.6(8)
C(14) C(25) C(26) C(22) -10.0(10)

loop_
_cod_related_entry_id
_cod_related_entry_database
_cod_related_entry_code
1 ChemSpider 10136291
